data_7227178
loop_
_publ_author_name
'Lin, Jie'
'Wang, Renlei'
'Xu, Guohua'
'Ding, Zhengfeng'
'Zhu, Xueshen'
'Liu, Xingzhong'
'Zou, Jian'
'Chen, Guodong'
'Li, Li'
'Liu, Ling'

_publ_section_title
;
 New cadinane sesquiterpenoids from the basidiomycetous fungus Pholiota
 sp.
;
_journal_name_full 'RSC Adv.'
_journal_paper_doi 10.1039/C6RA22448B
_journal_year 2016
_chemical_absolute_configuration unk
_chemical_formula_moiety 'C15 H22 O3, 0.5(H2 O)'
_chemical_formula_sum 'C15 H23 O3.5'
_chemical_formula_weight 259.33
_chemical_name_systematic
;
?
;
_space_group_IT_number 18
_symmetry_cell_setting orthorhombic
_symmetry_space_group_name_Hall 'P 2 2ab'
_symmetry_space_group_name_H-M 'P 21 21 2'
_atom_sites_solution_hydrogens geom
_atom_sites_solution_primary direct
_atom_sites_solution_secondary difmap
_audit_creation_method SHELXL-97
_audit_update_record
;
2012-01-09 deposited with the CCDC.
2016-11-09 downloaded from the CCDC.
;
_cell_angle_alpha 90.00
_cell_angle_beta 90.00
_cell_angle_gamma 90.00
_cell_formula_units_Z 4
_cell_length_a 16.315(3)
_cell_length_b 17.050(3)
_cell_length_c 5.2386(10)
_cell_measurement_reflns_used 426
_cell_measurement_temperature 173(2)
_cell_measurement_theta_max 27.48
_cell_measurement_theta_min 2.17
_cell_volume 1457.2(5)
_computing_cell_refinement 'CrystalClear (Rigaku Inc., 2007)'
_computing_data_collection 'CrystalClear (Rigaku Inc., 2007)'
_computing_data_reduction 'CrystalClear (Rigaku Inc., 2007)'
_computing_molecular_graphics 'XP in Siemens SHELXTL (Sheldrick, 1994)'
_computing_publication_material 'SHELX97 (Sheldrick, 1997)'
_computing_structure_refinement 'SHELXL-97 (Sheldrick, 1997)'
_computing_structure_solution 'SHELXS-97 (Sheldrick, 1990)'
_diffrn_ambient_temperature 173(2)
_diffrn_measured_fraction_theta_full 0.986
_diffrn_measured_fraction_theta_max 0.986
_diffrn_measurement_device_type 'MM007-HF CCD(Saturn 724+)'
_diffrn_measurement_method '\w scans at fixed \c = 45\%'
_diffrn_radiation_monochromator Confocal
_diffrn_radiation_source 'rotating anode'
_diffrn_radiation_type MoK\a
_diffrn_radiation_wavelength 0.71073
_diffrn_reflns_av_R_equivalents 0.0458
_diffrn_reflns_av_sigmaI/netI 0.0255
_diffrn_reflns_limit_h_max 20
_diffrn_reflns_limit_h_min -19
_diffrn_reflns_limit_k_max 17
_diffrn_reflns_limit_k_min -22
_diffrn_reflns_limit_l_max 6
_diffrn_reflns_limit_l_min -6
_diffrn_reflns_number 12011
_diffrn_reflns_theta_full 27.47
_diffrn_reflns_theta_max 27.47
_diffrn_reflns_theta_min 1.73
_exptl_absorpt_coefficient_mu 0.083
_exptl_absorpt_correction_T_max 0.9918
_exptl_absorpt_correction_T_min 0.9837
_exptl_absorpt_correction_type multi-scan
_exptl_absorpt_process_details 'CrystalClear (Rigaku Inc., 2007)'
_exptl_crystal_colour colorless
_exptl_crystal_density_diffrn 1.182
_exptl_crystal_density_method 'not measured'
_exptl_crystal_description needle
_exptl_crystal_F_000 564
_exptl_crystal_size_max 0.20
_exptl_crystal_size_mid 0.15
_exptl_crystal_size_min 0.10
_refine_diff_density_max 0.222
_refine_diff_density_min -0.171
_refine_diff_density_rms 0.036
_refine_ls_abs_structure_details 'Flack H D (1983), Acta Cryst. A39, 876-881'
_refine_ls_abs_structure_Flack -1.2(16)
_refine_ls_extinction_method none
_refine_ls_goodness_of_fit_ref 1.112
_refine_ls_hydrogen_treatment constr
_refine_ls_matrix_type full
_refine_ls_number_parameters 170
_refine_ls_number_reflns 1929
_refine_ls_number_restraints 0
_refine_ls_restrained_S_all 1.112
_refine_ls_R_factor_all 0.0439
_refine_ls_R_factor_gt 0.0430
_refine_ls_shift/su_max 0.000
_refine_ls_shift/su_mean 0.000
_refine_ls_structure_factor_coef Fsqd
_refine_ls_weighting_details 'calc w=1/[\s^2^(Fo^2^)+(0.0445P)^2^+0.3946P] where P=(Fo^2^+2Fc^2^)/3'
_refine_ls_weighting_scheme calc
_refine_ls_wR_factor_gt 0.1026
_refine_ls_wR_factor_ref 0.1031
_reflns_number_gt 1892
_reflns_number_total 1929
_reflns_threshold_expression >2sigma(I)
_cod_data_source_file c6ra22448b2.cif
_cod_data_source_block a
_cod_depositor_comments
;

2018-03-15
Z value and formula fixed to values more according to usual
chemical conventions.                 miguel
;
_cod_original_formula_sum 'C30 H46 O7'
_cod_original_formula_weight 518.67
_cod_original_formula_moiety '2(C15 H22 O3), H2 O'
_cod_original_formula_units_Z 2
_cod_original_cell_volume 1457.3(5)
_cod_original_sg_symbol_H-M P2(1)2(1)2
_cod_database_code 7227178

loop_
_symmetry_equiv_pos_as_xyz
'x, y, z'
'-x, -y, z'
'-x+1/2, y+1/2, -z'
'x+1/2, -y+1/2, -z'

loop_
_atom_site_label
_atom_site_type_symbol
_atom_site_fract_x
_atom_site_fract_y
_atom_site_fract_z
_atom_site_U_iso_or_equiv
_atom_site_adp_type
_atom_site_occupancy
_atom_site_symmetry_multiplicity
_atom_site_calc_flag
_atom_site_refinement_flags
O1W O 0.0000 0.0000 0.2252(5) 0.0352(5) Uani 1 2 d S
H1WB H -0.0327 0.0326 0.1269 0.042 Uiso 1 1 d R
O1 O 0.06479(9) 0.13765(9) 0.3940(4) 0.0373(4) Uani 1 1 d .
H1A H 0.0589 0.0893 0.3696 0.056 Uiso 1 1 d R
O2 O 0.45933(9) 0.27234(9) -0.1573(3) 0.0369(4) Uani 1 1 d .
H2C H 0.4923 0.3031 -0.2292 0.055 Uiso 1 1 calc R
O3 O 0.41564(10) 0.38282(9) 0.0268(4) 0.0440(5) Uani 1 1 d .
C1 C 0.24641(11) 0.16201(10) 0.4157(4) 0.0238(4) Uani 1 1 d .
H1B H 0.2174 0.1597 0.2477 0.029 Uiso 1 1 calc R
C2 C 0.33268(12) 0.13082(11) 0.3711(4) 0.0279(4) Uani 1 1 d .
H2A H 0.3664 0.1395 0.5256 0.033 Uiso 1 1 calc R
H2B H 0.3304 0.0737 0.3379 0.033 Uiso 1 1 calc R
C3 C 0.37159(12) 0.17240(12) 0.1444(4) 0.0292(4) Uani 1 1 d .
H3A H 0.4305 0.1589 0.1355 0.035 Uiso 1 1 calc R
H3B H 0.3453 0.1543 -0.0154 0.035 Uiso 1 1 calc R
C4 C 0.36210(12) 0.26016(11) 0.1679(4) 0.0256(4) Uani 1 1 d .
C5 C 0.30892(11) 0.29347(11) 0.3278(4) 0.0254(4) Uani 1 1 d .
H5A H 0.3084 0.3491 0.3374 0.031 Uiso 1 1 calc R
C6 C 0.24978(12) 0.24923(11) 0.4938(5) 0.0225(4) Uani 1 1 d .
H6A H 0.2709 0.2517 0.6729 0.027 Uiso 1 1 calc R
C7 C 0.16205(11) 0.28402(11) 0.4939(4) 0.0231(4) Uani 1 1 d .
H7A H 0.1386 0.2750 0.3200 0.028 Uiso 1 1 calc R
C8 C 0.10982(13) 0.23681(12) 0.6823(4) 0.0286(4) Uani 1 1 d .
H8A H 0.1310 0.2456 0.8571 0.034 Uiso 1 1 calc R
H8B H 0.0529 0.2567 0.6765 0.034 Uiso 1 1 calc R
C9 C 0.10893(13) 0.14915(12) 0.6290(5) 0.0289(5) Uani 1 1 d .
H9A H 0.0800 0.1213 0.7708 0.035 Uiso 1 1 calc R
C10 C 0.19467(12) 0.11731(11) 0.6031(4) 0.0257(4) Uani 1 1 d .
C11 C 0.41435(12) 0.31176(12) 0.0083(4) 0.0285(4) Uani 1 1 d .
C12 C 0.15801(13) 0.37325(11) 0.5452(4) 0.0275(4) Uani 1 1 d .
H12A H 0.1941 0.3988 0.4153 0.033 Uiso 1 1 calc R
C13 C 0.07203(15) 0.40528(13) 0.5021(7) 0.0465(7) Uani 1 1 d .
H13A H 0.0738 0.4627 0.4994 0.070 Uiso 1 1 calc R
H13C H 0.0360 0.3877 0.6404 0.070 Uiso 1 1 calc R
H13D H 0.0509 0.3860 0.3386 0.070 Uiso 1 1 calc R
C14 C 0.1915(2) 0.39637(14) 0.8052(5) 0.0514(7) Uani 1 1 d .
H14C H 0.1885 0.4535 0.8247 0.077 Uiso 1 1 calc R
H14D H 0.2487 0.3794 0.8193 0.077 Uiso 1 1 calc R
H14A H 0.1588 0.3712 0.9392 0.077 Uiso 1 1 calc R
C15 C 0.21911(15) 0.05623(12) 0.7392(5) 0.0354(5) Uani 1 1 d .
H15A H 0.2736 0.0372 0.7224 0.042 Uiso 1 1 calc R
H15B H 0.1822 0.0314 0.8537 0.042 Uiso 1 1 calc R

loop_
_atom_site_aniso_label
_atom_site_aniso_U_11
_atom_site_aniso_U_22
_atom_site_aniso_U_33
_atom_site_aniso_U_23
_atom_site_aniso_U_13
_atom_site_aniso_U_12
O1W 0.0347(11) 0.0261(10) 0.0448(14) 0.000 0.000 0.0014(9)
O1 0.0340(8) 0.0268(7) 0.0510(10) 0.0022(8) -0.0139(8) -0.0041(6)
O2 0.0357(8) 0.0382(8) 0.0367(9) 0.0018(8) 0.0127(8) -0.0025(7)
O3 0.0407(9) 0.0328(8) 0.0583(11) 0.0040(8) 0.0180(9) -0.0018(7)
C1 0.0255(9) 0.0205(8) 0.0253(9) -0.0005(8) -0.0014(8) 0.0006(7)
C2 0.0290(10) 0.0241(9) 0.0305(11) 0.0017(9) -0.0012(9) 0.0053(8)
C3 0.0265(10) 0.0298(10) 0.0314(11) -0.0007(9) -0.0001(9) 0.0028(8)
C4 0.0230(9) 0.0285(9) 0.0252(10) 0.0035(8) -0.0028(8) -0.0004(8)
C5 0.0246(9) 0.0232(9) 0.0285(10) 0.0011(8) -0.0033(9) -0.0001(7)
C6 0.0249(9) 0.0204(8) 0.0222(8) 0.0001(7) -0.0023(8) 0.0001(7)
C7 0.0235(9) 0.0232(8) 0.0227(9) 0.0012(8) -0.0018(8) 0.0011(7)
C8 0.0291(10) 0.0274(9) 0.0293(11) 0.0015(9) 0.0029(9) 0.0003(8)
C9 0.0294(10) 0.0270(10) 0.0305(11) 0.0054(9) 0.0006(9) -0.0030(8)
C10 0.0285(10) 0.0218(8) 0.0267(10) 0.0006(8) -0.0023(9) -0.0022(7)
C11 0.0221(9) 0.0331(10) 0.0303(10) 0.0022(9) -0.0010(9) 0.0000(8)
C12 0.0305(10) 0.0209(8) 0.0312(11) 0.0026(9) 0.0013(9) 0.0019(8)
C13 0.0346(12) 0.0307(11) 0.0742(19) 0.0021(13) 0.0065(14) 0.0061(9)
C14 0.087(2) 0.0265(11) 0.0407(14) -0.0069(11) -0.0153(16) 0.0083(12)
C15 0.0372(12) 0.0278(10) 0.0412(13) 0.0066(10) -0.0015(11) 0.0003(9)

loop_
_atom_type_symbol
_atom_type_description
_atom_type_scat_dispersion_real
_atom_type_scat_dispersion_imag
_atom_type_scat_source
C C 0.0033 0.0016 'International Tables Vol C Tables 4.2.6.8 and 6.1.1.4'
H H 0.0000 0.0000 'International Tables Vol C Tables 4.2.6.8 and 6.1.1.4'
O O 0.0106 0.0060 'International Tables Vol C Tables 4.2.6.8 and 6.1.1.4'

loop_
_geom_angle_atom_site_label_1
_geom_angle_atom_site_label_2
_geom_angle_atom_site_label_3
_geom_angle
C9 O1 H1A 108.7
C11 O2 H2C 109.5
C10 C1 C2 116.25(16)
C10 C1 C6 109.60(16)
C2 C1 C6 110.14(15)
C10 C1 H1B 106.8
C2 C1 H1B 106.8
C6 C1 H1B 106.8
C3 C2 C1 110.03(16)
C3 C2 H2A 109.7
C1 C2 H2A 109.7
C3 C2 H2B 109.7
C1 C2 H2B 109.7
H2A C2 H2B 108.2
C4 C3 C2 110.80(18)
C4 C3 H3A 109.5
C2 C3 H3A 109.5
C4 C3 H3B 109.5
C2 C3 H3B 109.5
H3A C3 H3B 108.1
C5 C4 C11 118.39(18)
C5 C4 C3 122.73(19)
C11 C4 C3 118.88(19)
C4 C5 C6 124.61(18)
C4 C5 H5A 117.7
C6 C5 H5A 117.7
C5 C6 C1 110.68(17)
C5 C6 C7 113.68(16)
C1 C6 C7 109.64(15)
C5 C6 H6A 107.5
C1 C6 H6A 107.5
C7 C6 H6A 107.5
C8 C7 C12 112.42(17)
C8 C7 C6 108.24(15)
C12 C7 C6 114.59(16)
C8 C7 H7A 107.1
C12 C7 H7A 107.1
C6 C7 H7A 107.1
C9 C8 C7 113.80(18)
C9 C8 H8A 108.8
C7 C8 H8A 108.8
C9 C8 H8B 108.8
C7 C8 H8B 108.8
H8A C8 H8B 107.7
O1 C9 C10 109.77(18)
O1 C9 C8 107.21(17)
C10 C9 C8 111.21(17)
O1 C9 H9A 109.5
C10 C9 H9A 109.5
C8 C9 H9A 109.5
C15 C10 C1 125.58(19)
C15 C10 C9 121.0(2)
C1 C10 C9 113.44(16)
O3 C11 O2 123.4(2)
O3 C11 C4 123.8(2)
O2 C11 C4 112.82(18)
C14 C12 C13 111.8(2)
C14 C12 C7 113.30(18)
C13 C12 C7 111.49(18)
C14 C12 H12A 106.6
C13 C12 H12A 106.6
C7 C12 H12A 106.6
C12 C13 H13A 109.5
C12 C13 H13C 109.5
H13A C13 H13C 109.5
C12 C13 H13D 109.5
H13A C13 H13D 109.5
H13C C13 H13D 109.5
C12 C14 H14C 109.5
C12 C14 H14D 109.5
H14C C14 H14D 109.5
C12 C14 H14A 109.5
H14C C14 H14A 109.5
H14D C14 H14A 109.5
C10 C15 H15A 120.0
C10 C15 H15B 120.0
H15A C15 H15B 120.0

loop_
_geom_bond_atom_site_label_1
_geom_bond_atom_site_label_2
_geom_bond_distance
O1W H1WB 0.9270
O1 C9 1.440(3)
O1 H1A 0.8400
O2 C11 1.320(3)
O2 H2C 0.8400
O3 C11 1.216(3)
C1 C10 1.502(3)
C1 C2 1.523(3)
C1 C6 1.543(3)
C1 H1B 1.0000
C2 C3 1.522(3)
C2 H2A 0.9900
C2 H2B 0.9900
C3 C4 1.509(3)
C3 H3A 0.9900
C3 H3B 0.9900
C4 C5 1.333(3)
C4 C11 1.483(3)
C5 C6 1.502(3)
C5 H5A 0.9500
C6 C7 1.549(3)
C6 H6A 1.0000
C7 C8 1.532(3)
C7 C12 1.546(3)
C7 H7A 1.0000
C8 C9 1.520(3)
C8 H8A 0.9900
C8 H8B 0.9900
C9 C10 1.507(3)
C9 H9A 1.0000
C10 C15 1.324(3)
C12 C14 1.519(3)
C12 C13 1.522(3)
C12 H12A 1.0000
C13 H13A 0.9800
C13 H13C 0.9800
C13 H13D 0.9800
C14 H14C 0.9800
C14 H14D 0.9800
C14 H14A 0.9800
C15 H15A 0.9500
C15 H15B 0.9500

loop_
_geom_hbond_atom_site_label_D
_geom_hbond_atom_site_label_H
_geom_hbond_atom_site_label_A
_geom_hbond_distance_DH
_geom_hbond_distance_HA
_geom_hbond_distance_DA
_geom_hbond_angle_DHA
_geom_hbond_site_symmetry_A
O1W H1WB O3 0.93 1.85 2.762(2) 165.7 4_455
O1 H1A O1W 0.84 1.95 2.7216(17) 151.7 .
O2 H2C O1 0.84 1.78 2.618(2) 176.0 4

loop_
_geom_torsion_atom_site_label_1
_geom_torsion_atom_site_label_2
_geom_torsion_atom_site_label_3
_geom_torsion_atom_site_label_4
_geom_torsion
C10 C1 C2 C3 169.73(17)
C6 C1 C2 C3 -64.9(2)
C1 C2 C3 C4 49.1(2)
C2 C3 C4 C5 -16.2(3)
C2 C3 C4 C11 163.41(18)
C11 C4 C5 C6 177.52(19)
C3 C4 C5 C6 -2.9(3)
C4 C5 C6 C1 -11.5(3)
C4 C5 C6 C7 -135.4(2)
C10 C1 C6 C5 173.39(16)
C2 C1 C6 C5 44.3(2)
C10 C1 C6 C7 -60.4(2)
C2 C1 C6 C7 170.48(17)
C5 C6 C7 C8 -176.52(17)
C1 C6 C7 C8 59.0(2)
C5 C6 C7 C12 -50.2(2)
C1 C6 C7 C12 -174.65(18)
C12 C7 C8 C9 177.04(18)
C6 C7 C8 C9 -55.4(2)
C7 C8 C9 O1 -68.5(2)
C7 C8 C9 C10 51.5(2)
C2 C1 C10 C15 3.4(3)
C6 C1 C10 C15 -122.3(2)
C2 C1 C10 C9 -177.39(17)
C6 C1 C10 C9 56.9(2)
O1 C9 C10 C15 -114.1(2)
C8 C9 C10 C15 127.4(2)
O1 C9 C10 C1 66.6(2)
C8 C9 C10 C1 -51.9(2)
C5 C4 C11 O3 5.3(3)
C3 C4 C11 O3 -174.4(2)
C5 C4 C11 O2 -174.55(18)
C3 C4 C11 O2 5.8(3)
C8 C7 C12 C14 62.5(2)
C6 C7 C12 C14 -61.6(3)
C8 C7 C12 C13 -64.7(2)
C6 C7 C12 C13 171.2(2)
